data_4002302
loop_
_publ_author_name
'Loureiro, S.M.'
'Cava, R.J.'
'Felser, C.'
'Huang, Q.'

_publ_section_title
;
 Refinement of the crystal structures of strontium cobalt oxychlorides by
 neutron powder diffraction
;
_journal_name_full 'Chemistry of Materials (1,1989-)'
_journal_page_first 3181
_journal_page_last 3185
_journal_volume 12
_journal_year 2000
_chemical_formula_sum 'Cl2 Co3 O7.5 Sr4'
_chemical_name_systematic 'Sr4 (Co3 O7.5 Cl2)'
_space_group_IT_number 139
_symmetry_space_group_name_Hall '-I 4 2'
_symmetry_space_group_name_H-M 'I 4/m m m'
_cell_angle_alpha 90
_cell_angle_beta 90
_cell_angle_gamma 90
_cell_formula_units_Z 2
_cell_length_a 3.9012
_cell_length_b 3.9012
_cell_length_c 31.688
_cell_volume 482.271
_citation_journal_id_ASTM CMATEX
_cod_data_source_file Loureiro_CMATEX_2000_1155.cif
_cod_data_source_block Cl2Co3O7.5Sr4
_cod_original_cell_volume 482.2711
_cod_database_code 4002302

loop_
_symmetry_equiv_pos_as_xyz
x,y,z
-y,x,z
-x,-y,z
y,-x,z
x,-y,-z
y,x,-z
-x,y,-z
-y,-x,-z
-x,-y,-z
y,-x,-z
x,y,-z
-y,x,-z
-x,y,z
-y,-x,z
x,-y,z
y,x,z
x+1/2,y+1/2,z+1/2
-y+1/2,x+1/2,z+1/2
-x+1/2,-y+1/2,z+1/2
y+1/2,-x+1/2,z+1/2
x+1/2,-y+1/2,-z+1/2
y+1/2,x+1/2,-z+1/2
-x+1/2,y+1/2,-z+1/2
-y+1/2,-x+1/2,-z+1/2
-x+1/2,-y+1/2,-z+1/2
y+1/2,-x+1/2,-z+1/2
x+1/2,y+1/2,-z+1/2
-y+1/2,x+1/2,-z+1/2
-x+1/2,y+1/2,z+1/2
-y+1/2,-x+1/2,z+1/2
x+1/2,-y+1/2,z+1/2
y+1/2,x+1/2,z+1/2

loop_
_atom_site_label
_atom_site_type_symbol
_atom_site_fract_x
_atom_site_fract_y
_atom_site_fract_z
_atom_site_occupancy
_atom_site_U_iso_or_equiv
O2 O-2 0 0 0.0602 1 0.0
Co2 Co+3 0 0 0.1195 1 0.0
Sr1 Sr+2 0 0 0.4364 1 0.0
Cl1 Cl-1 0 0 0.216 1 0.0
Co1 Co+3 0 0 0 1 0.0
O3 O-2 0.0742 0.5 0 0.375 0.0
O1 O-2 0 0.5 0.1279 1 0.0
Sr2 Sr+2 0 0 0.3206 1 0.0
